data_7158275
loop_
_publ_author_name
'Rao, Maddali L. N.'
'Islam, Sk Shamim'
'Dasgupta, Priyabrata'

_publ_section_title
;
 Copper-catalyzed domino synthesis of ynamines.
;
_journal_issue 36
_journal_name_full 'Organic &amp; biomolecular chemistry'
_journal_page_first 7855
_journal_page_last 7860
_journal_paper_doi 10.1039/d1ob01383a
_journal_volume 19
_journal_year 2021
_chemical_formula_sum 'C32 H38 N2 O10'
_chemical_formula_weight 610.64
_chemical_name_common Peyonine
_chemical_name_systematic '1-(3,4,5-trimethoxyphenethyl)-1H-pyrrole-2-carboxylic acid'
_space_group_crystal_system triclinic
_space_group_IT_number 2
_space_group_name_Hall '-P 1'
_space_group_name_H-M_alt 'P -1'
_atom_sites_solution_hydrogens mixed
_audit_creation_method SHELXL-2014/7
_audit_update_record
;
2019-04-22 deposited with the CCDC.	2021-08-19 downloaded from the CCDC.
;
_cell_angle_alpha 90.940(2)
_cell_angle_beta 96.739(2)
_cell_angle_gamma 101.524(2)
_cell_formula_units_Z 1
_cell_length_a 7.2273(5)
_cell_length_b 10.1947(6)
_cell_length_c 10.5388(7)
_cell_measurement_reflns_used 2687
_cell_measurement_temperature 100(2)
_cell_measurement_theta_max 25
_cell_measurement_theta_min 4.1
_cell_volume 754.96(9)
_computing_structure_refinement 'SHELXL-2014/7 (Sheldrick, 2014)'
_diffrn_ambient_temperature 100(2)
_diffrn_measured_fraction_theta_full 0.993
_diffrn_measured_fraction_theta_max 0.993
_diffrn_measurement_device_type 'Bruker D8 Advance diffractometer'
_diffrn_measurement_method \q/2\q
_diffrn_radiation_type MoK\a
_diffrn_radiation_wavelength 0.71073
_diffrn_reflns_av_R_equivalents 0.0579
_diffrn_reflns_av_unetI/netI 0.0585
_diffrn_reflns_Laue_measured_fraction_full 0.993
_diffrn_reflns_Laue_measured_fraction_max 0.993
_diffrn_reflns_limit_h_max 8
_diffrn_reflns_limit_h_min -8
_diffrn_reflns_limit_k_max 12
_diffrn_reflns_limit_k_min -12
_diffrn_reflns_limit_l_max 12
_diffrn_reflns_limit_l_min -12
_diffrn_reflns_number 9135
_diffrn_reflns_point_group_measured_fraction_full 0.993
_diffrn_reflns_point_group_measured_fraction_max 0.993
_diffrn_reflns_theta_full 25.025
_diffrn_reflns_theta_max 25.025
_diffrn_reflns_theta_min 4.083
_diffrn_source 'fine-focus sealed tube'
_exptl_absorpt_coefficient_mu 0.100
_exptl_absorpt_correction_T_max 0.7212
_exptl_absorpt_correction_T_min 0.6745
_exptl_absorpt_correction_type psi-scan
_exptl_absorpt_process_details '(North et al., 1968)'
_exptl_crystal_colour white
_exptl_crystal_density_diffrn 1.343
_exptl_crystal_density_method 'not measured'
_exptl_crystal_description needle-like
_exptl_crystal_F_000 324
_exptl_crystal_size_max 0.220
_exptl_crystal_size_mid 0.200
_exptl_crystal_size_min 0.180
_refine_diff_density_max 0.250
_refine_diff_density_min -0.243
_refine_diff_density_rms 0.058
_refine_ls_extinction_method none
_refine_ls_goodness_of_fit_ref 1.032
_refine_ls_hydrogen_treatment mixed
_refine_ls_matrix_type full
_refine_ls_number_parameters 203
_refine_ls_number_reflns 2654
_refine_ls_number_restraints 0
_refine_ls_restrained_S_all 1.032
_refine_ls_R_factor_all 0.0698
_refine_ls_R_factor_gt 0.0446
_refine_ls_shift/su_max 0.000
_refine_ls_shift/su_mean 0.000
_refine_ls_structure_factor_coef Fsqd
_refine_ls_weighting_details 'w=1/[\s^2^(Fo^2^)+(0.0403P)^2^+0.2617P] where P=(Fo^2^+2Fc^2^)/3'
_refine_ls_weighting_scheme calc
_refine_ls_wR_factor_gt 0.0973
_refine_ls_wR_factor_ref 0.1069
_reflns_Friedel_coverage 0.000
_reflns_number_gt 1975
_reflns_number_total 2654
_reflns_threshold_expression 'I > 2\s(I)'
_cod_data_source_file d1ob01383a2.cif
_cod_data_source_block shelx
_cod_depositor_comments 'Adding full bibliography for 7158275.cif.'
_cod_database_code 7158275
_shelx_shelxl_version_number 2014/7
_shelx_space_group_comment
;
The symmetry employed for this shelxl refinement is uniquely defined
by the following loop, which should always be used as a source of
symmetry information in preference to the above space-group names.
They are only intended as comments.
;
_shelx_estimated_absorpt_t_min 0.978
_shelx_estimated_absorpt_t_max 0.982

loop_
_space_group_symop_operation_xyz
'x, y, z'
'-x, -y, -z'

loop_
_atom_site_label
_atom_site_type_symbol
_atom_site_fract_x
_atom_site_fract_y
_atom_site_fract_z
_atom_site_U_iso_or_equiv
_atom_site_adp_type
_atom_site_occupancy
_atom_site_site_symmetry_order
_atom_site_calc_flag
_atom_site_refinement_flags_posn
_atom_site_refinement_flags_adp
_atom_site_refinement_flags_occupancy
_atom_site_disorder_assembly
_atom_site_disorder_group
C17 C 0.2026(3) 0.9125(2) -0.01974(19) 0.0255(5) Uani 1 1 d . . . . .
H17A H 0.1334 0.9713 0.0174 0.038 Uiso 1 1 calc R U . . .
H17B H 0.2637 0.9558 -0.0884 0.038 Uiso 1 1 calc R U . . .
H17C H 0.1163 0.8315 -0.0521 0.038 Uiso 1 1 calc R U . . .
O5 O 0.34281(19) 0.88097(14) 0.07522(12) 0.0234(3) Uani 1 1 d . . . . .
O4 O 0.63627(19) 0.85753(13) 0.24375(12) 0.0245(4) Uani 1 1 d . . . . .
O1 O 0.81121(18) 0.54770(13) -0.45362(12) 0.0234(3) Uani 1 1 d . . . . .
O3 O 0.86611(19) 0.69007(14) 0.19928(13) 0.0256(4) Uani 1 1 d . . . . .
N N 0.7098(2) 0.78468(15) -0.34091(14) 0.0174(4) Uani 1 1 d . . . . .
O2 O 1.10380(19) 0.67036(16) -0.45751(15) 0.0329(4) Uani 1 1 d . . . . .
C9 C 0.7263(3) 0.70098(19) 0.10191(17) 0.0182(4) Uani 1 1 d . . . . .
C8 C 0.7042(3) 0.63757(19) -0.01777(18) 0.0196(4) Uani 1 1 d . . . . .
H8 H 0.7887 0.5843 -0.0367 0.023 Uiso 1 1 calc R U . . .
C6 C 0.4307(3) 0.73195(19) -0.08036(17) 0.0188(4) Uani 1 1 d . . . . .
H6 H 0.3297 0.7406 -0.1408 0.023 Uiso 1 1 calc R U . . .
C5 C 0.4544(3) 0.79806(18) 0.03851(18) 0.0176(4) Uani 1 1 d . . . . .
C4 C 0.6036(3) 0.78268(19) 0.13050(17) 0.0184(4) Uani 1 1 d . . . . .
C7 C 0.5570(3) 0.65293(18) -0.10933(17) 0.0176(4) Uani 1 1 d . . . . .
C10 C 0.5345(3) 0.5851(2) -0.24012(18) 0.0210(5) Uani 1 1 d . . . . .
H10A H 0.4155 0.5199 -0.2519 0.025 Uiso 1 1 calc R U . . .
H10B H 0.6368 0.5369 -0.2442 0.025 Uiso 1 1 calc R U . . .
C15 C 0.8855(3) 0.7744(2) -0.37670(17) 0.0183(4) Uani 1 1 d . . . . .
C14 C 1.0054(3) 0.8987(2) -0.35306(19) 0.0243(5) Uani 1 1 d . . . . .
H14 H 1.1318 0.9208 -0.3683 0.029 Uiso 1 1 calc R U . . .
C11 C 0.5362(3) 0.68119(19) -0.34902(17) 0.0186(4) Uani 1 1 d . . . . .
H11A H 0.5217 0.6304 -0.4294 0.022 Uiso 1 1 calc R U . . .
H11B H 0.4279 0.7241 -0.3492 0.022 Uiso 1 1 calc R U . . .
C16 C 0.9261(3) 0.6551(2) -0.43150(17) 0.0196(5) Uani 1 1 d . . . . .
C3 C 0.9932(3) 0.6047(2) 0.1757(2) 0.0293(5) Uani 1 1 d . . . . .
H3A H 1.0836 0.6055 0.2503 0.044 Uiso 1 1 calc R U . . .
H3B H 0.9224 0.5151 0.1563 0.044 Uiso 1 1 calc R U . . .
H3C H 1.0592 0.6361 0.1047 0.044 Uiso 1 1 calc R U . . .
C12 C 0.7232(3) 0.9117(2) -0.29584(18) 0.0220(5) Uani 1 1 d . . . . .
H12 H 0.6254 0.9448 -0.2650 0.026 Uiso 1 1 calc R U . . .
C13 C 0.9032(3) 0.9841(2) -0.30259(19) 0.0261(5) Uani 1 1 d . . . . .
H13 H 0.9483 1.0739 -0.2779 0.031 Uiso 1 1 calc R U . . .
C2 C 0.5370(3) 0.7959(2) 0.34273(19) 0.0351(6) Uani 1 1 d . . . . .
H2A H 0.5669 0.8539 0.4182 0.053 Uiso 1 1 calc R U . . .
H2B H 0.4026 0.7799 0.3159 0.053 Uiso 1 1 calc R U . . .
H2C H 0.5744 0.7124 0.3611 0.053 Uiso 1 1 calc R U . . .
H2 H 1.126(3) 0.593(3) -0.493(2) 0.053(8) Uiso 1 1 d . . . . .

loop_
_atom_site_aniso_label
_atom_site_aniso_U_11
_atom_site_aniso_U_22
_atom_site_aniso_U_33
_atom_site_aniso_U_23
_atom_site_aniso_U_13
_atom_site_aniso_U_12
C17 0.0240(11) 0.0286(12) 0.0261(11) 0.0001(9) 0.0001(9) 0.0127(10)
O5 0.0253(8) 0.0291(8) 0.0190(7) -0.0017(6) 0.0015(6) 0.0141(7)
O4 0.0291(8) 0.0245(8) 0.0180(7) -0.0046(6) 0.0007(6) 0.0029(7)
O1 0.0185(7) 0.0216(8) 0.0297(8) -0.0064(6) 0.0033(6) 0.0034(7)
O3 0.0229(8) 0.0277(8) 0.0260(8) -0.0005(6) -0.0049(6) 0.0092(7)
N 0.0195(9) 0.0187(9) 0.0142(8) -0.0011(7) 0.0010(7) 0.0053(7)
O2 0.0167(8) 0.0279(9) 0.0536(10) -0.0131(8) 0.0065(7) 0.0035(7)
C9 0.0160(10) 0.0185(10) 0.0182(10) 0.0041(8) -0.0012(8) 0.0006(9)
C8 0.0197(11) 0.0162(10) 0.0241(11) 0.0014(8) 0.0052(9) 0.0053(9)
C6 0.0186(10) 0.0199(11) 0.0175(10) 0.0026(8) 0.0012(8) 0.0036(9)
C5 0.0189(10) 0.0151(10) 0.0202(10) 0.0017(8) 0.0059(9) 0.0046(9)
C4 0.0212(11) 0.0172(10) 0.0152(10) 0.0005(8) 0.0022(8) 0.0003(9)
C7 0.0197(11) 0.0152(10) 0.0176(10) 0.0044(8) 0.0054(8) 0.0011(8)
C10 0.0209(11) 0.0211(11) 0.0214(10) -0.0013(8) 0.0047(9) 0.0041(9)
C15 0.0172(10) 0.0243(11) 0.0133(9) -0.0014(8) -0.0010(8) 0.0056(9)
C14 0.0217(11) 0.0255(12) 0.0244(11) -0.0005(9) 0.0023(9) 0.0022(10)
C11 0.0152(10) 0.0226(11) 0.0178(10) -0.0033(8) -0.0004(8) 0.0049(9)
C16 0.0158(11) 0.0250(12) 0.0168(10) -0.0007(9) -0.0025(8) 0.0038(10)
C3 0.0252(12) 0.0317(13) 0.0319(12) 0.0056(10) -0.0026(10) 0.0115(10)
C12 0.0273(12) 0.0223(11) 0.0185(10) -0.0017(9) 0.0047(9) 0.0092(10)
C13 0.0332(13) 0.0175(11) 0.0257(11) -0.0035(9) 0.0043(10) 0.0004(10)
C2 0.0542(16) 0.0322(13) 0.0187(11) 0.0003(10) 0.0063(11) 0.0075(12)

loop_
_atom_type_symbol
_atom_type_description
_atom_type_scat_dispersion_real
_atom_type_scat_dispersion_imag
_atom_type_scat_source
C C 0.0033 0.0016 'International Tables Vol C Tables 4.2.6.8 and 6.1.1.4'
H H 0.0000 0.0000 'International Tables Vol C Tables 4.2.6.8 and 6.1.1.4'
N N 0.0061 0.0033 'International Tables Vol C Tables 4.2.6.8 and 6.1.1.4'
O O 0.0106 0.0060 'International Tables Vol C Tables 4.2.6.8 and 6.1.1.4'

loop_
_geom_angle_atom_site_label_1
_geom_angle_atom_site_label_2
_geom_angle_atom_site_label_3
_geom_angle
_geom_angle_site_symmetry_1
_geom_angle_site_symmetry_3
_geom_angle_publ_flag
C5 O5 C17 117.23(14) . . ?
C4 O4 C2 114.37(15) . . ?
C9 O3 C3 117.33(15) . . ?
C12 N C15 107.85(16) . . ?
C12 N C11 123.85(16) . . ?
C15 N C11 128.29(15) . . ?
O3 C9 C8 124.53(17) . . ?
O3 C9 C4 115.15(16) . . ?
C8 C9 C4 120.32(17) . . ?
C7 C8 C9 120.43(18) . . ?
C5 C6 C7 120.29(18) . . ?
O5 C5 C6 125.05(17) . . ?
O5 C5 C4 115.01(16) . . ?
C6 C5 C4 119.94(17) . . ?
O4 C4 C9 120.80(17) . . ?
O4 C4 C5 119.55(17) . . ?
C9 C4 C5 119.42(17) . . ?
C8 C7 C6 119.58(17) . . ?
C8 C7 C10 120.33(17) . . ?
C6 C7 C10 120.08(17) . . ?
C7 C10 C11 113.77(16) . . ?
C14 C15 N 107.54(17) . . ?
C14 C15 C16 128.15(18) . . ?
N C15 C16 124.29(17) . . ?
C13 C14 C15 107.75(18) . . ?
N C11 C10 113.61(15) . . ?
O1 C16 O2 121.84(18) . . ?
O1 C16 C15 125.21(17) . . ?
O2 C16 C15 112.96(17) . . ?
N C12 C13 109.54(17) . . ?
C12 C13 C14 107.31(18) . . ?

loop_
_geom_bond_atom_site_label_1
_geom_bond_atom_site_label_2
_geom_bond_distance
_geom_bond_site_symmetry_2
_geom_bond_publ_flag
C17 O5 1.426(2) . ?
O5 C5 1.360(2) . ?
O4 C4 1.376(2) . ?
O4 C2 1.419(2) . ?
O1 C16 1.235(2) . ?
O3 C9 1.375(2) . ?
O3 C3 1.424(2) . ?
N C12 1.353(2) . ?
N C15 1.389(2) . ?
N C11 1.462(2) . ?
O2 C16 1.324(2) . ?
C9 C8 1.385(3) . ?
C9 C4 1.386(3) . ?
C8 C7 1.385(3) . ?
C6 C5 1.389(3) . ?
C6 C7 1.388(3) . ?
C5 C4 1.398(3) . ?
C7 C10 1.509(3) . ?
C10 C11 1.521(3) . ?
C15 C14 1.385(3) . ?
C15 C16 1.435(3) . ?
C14 C13 1.386(3) . ?
C12 C13 1.372(3) . ?
